data_7039206
loop_
_publ_author_name
'Monticelli, Marco'
'Tubaro, Cristina'
'Baron, Marco'
'Basato, Marino'
'Sgarbossa, Paolo'
'Graiff, Claudia'
'Accorsi, Gianluca'
'Pell, Thomas P.'
'Wilson, David J. D.'
'Barnard, Peter J.'

_publ_section_title
;
 Metal complexes with di(N-heterocyclic carbene) ligands bearing a rigid
 ortho-, meta or para-phenylene bridge.
;
_journal_issue 23
_journal_name_full 'Dalton transactions (Cambridge, England : 2003)'
_journal_page_first 9540
_journal_page_last 9552
_journal_paper_doi 10.1039/c6dt01129b
_journal_volume 45
_journal_year 2016
_chemical_formula_sum 'C30 H31 Au2 F12 N9 P2'
_chemical_formula_weight 1201.51
_space_group_crystal_system orthorhombic
_space_group_IT_number 63
_space_group_name_Hall '-C 2c 2'
_space_group_name_H-M_alt 'C m c m'
_symmetry_space_group_name_Hall '-C 2c 2'
_symmetry_space_group_name_H-M 'C m c m'
_atom_sites_solution_hydrogens geom
_audit_creation_method SHELXL-2014/7
_audit_update_record
;
2016-04-21 deposited with the CCDC.
2016-05-06 downloaded from the CCDC.
;
_cell_angle_alpha 90
_cell_angle_beta 90
_cell_angle_gamma 90
_cell_formula_units_Z 4
_cell_length_a 12.899(3)
_cell_length_b 17.022(5)
_cell_length_c 17.781(5)
_cell_measurement_reflns_used 999
_cell_measurement_temperature 293(2)
_cell_measurement_theta_max 25
_cell_measurement_theta_min 5
_cell_volume 3904.1(18)
_computing_cell_refinement 'APEX-II (2008)'
_computing_data_collection 'APEX-II (2008)'
_computing_data_reduction 'SAINT (2008)'
_computing_molecular_graphics 'Mercury CSD 3.5'
_computing_publication_material 'PARST M. Nardelli, J.Appl.Crystallogr.1995,28,659'
_computing_structure_refinement 'SHELXL-2014/7 (Sheldrick, 2014)'
_computing_structure_solution 'SHELXS-97 (Sheldrick, 2008)'
_diffrn_ambient_temperature 293(2)
_diffrn_measured_fraction_theta_full 1.000
_diffrn_measured_fraction_theta_max 0.995
_diffrn_measurement_device_type 'Bruker APEX II'
_diffrn_measurement_method omega-scan
_diffrn_radiation_type MoK\a
_diffrn_radiation_wavelength 0.71073
_diffrn_reflns_av_R_equivalents 0.0618
_diffrn_reflns_av_unetI/netI 0.0345
_diffrn_reflns_Laue_measured_fraction_full 1.000
_diffrn_reflns_Laue_measured_fraction_max 0.995
_diffrn_reflns_limit_h_max 18
_diffrn_reflns_limit_h_min -18
_diffrn_reflns_limit_k_max 24
_diffrn_reflns_limit_k_min -24
_diffrn_reflns_limit_l_max 25
_diffrn_reflns_limit_l_min -25
_diffrn_reflns_number 30846
_diffrn_reflns_point_group_measured_fraction_full 1.000
_diffrn_reflns_point_group_measured_fraction_max 0.995
_diffrn_reflns_theta_full 25.242
_diffrn_reflns_theta_max 30.611
_diffrn_reflns_theta_min 1.981
_diffrn_source 'fine-focus sealed tube'
_exptl_absorpt_coefficient_mu 7.682
_exptl_absorpt_correction_T_max 0.7461
_exptl_absorpt_correction_T_min 0.3729
_exptl_absorpt_correction_type multi-scan
_exptl_absorpt_process_details 'Bruker APEX II SADABS, 2008'
_exptl_crystal_colour colourless
_exptl_crystal_density_diffrn 2.044
_exptl_crystal_description prism
_exptl_crystal_F_000 2280
_exptl_crystal_size_max 0.16
_exptl_crystal_size_mid 0.15
_exptl_crystal_size_min 0.14
_refine_diff_density_max 1.222
_refine_diff_density_min -1.388
_refine_diff_density_rms 0.126
_refine_ls_extinction_method none
_refine_ls_goodness_of_fit_ref 1.060
_refine_ls_hydrogen_treatment constr
_refine_ls_matrix_type full
_refine_ls_number_parameters 140
_refine_ls_number_reflns 3213
_refine_ls_number_restraints 0
_refine_ls_restrained_S_all 1.060
_refine_ls_R_factor_all 0.0391
_refine_ls_R_factor_gt 0.0304
_refine_ls_shift/su_max 0.003
_refine_ls_shift/su_mean 0.000
_refine_ls_structure_factor_coef Fsqd
_refine_ls_weighting_details 'w=1/[\s^2^(Fo^2^)+(0.0404P)^2^+6.1703P] where P=(Fo^2^+2Fc^2^)/3'
_refine_ls_weighting_scheme calc
_refine_ls_wR_factor_gt 0.0805
_refine_ls_wR_factor_ref 0.0845
_reflns_Friedel_coverage 0.000
_reflns_number_gt 2638
_reflns_number_total 3213
_reflns_threshold_expression 'I > 2\s(I)'
_cod_data_source_file c6dt01129b1.cif
_cod_data_source_block comp2a
_cod_depositor_comments 'Adding full bibliography for 7039203--7039208.cif.'
_cod_original_cell_volume 3904.2(18)
_cod_database_code 7039206
_shelx_shelxl_version_number 2014/7
_shelx_space_group_comment
;
The symmetry employed for this shelxl refinement is uniquely defined
by the following loop, which should always be used as a source of
symmetry information in preference to the above space-group names.
They are only intended as comments.
;

loop_
_space_group_symop_operation_xyz
'x, y, z'
'-x, -y, z+1/2'
'x, -y, -z'
'-x, y, -z+1/2'
'x+1/2, y+1/2, z'
'-x+1/2, -y+1/2, z+1/2'
'x+1/2, -y+1/2, -z'
'-x+1/2, y+1/2, -z+1/2'
'-x, -y, -z'
'x, y, -z-1/2'
'-x, y, z'
'x, -y, z-1/2'
'-x+1/2, -y+1/2, -z'
'x+1/2, y+1/2, -z-1/2'
'-x+1/2, y+1/2, z'
'x+1/2, -y+1/2, z-1/2'

loop_
_atom_site_label
_atom_site_type_symbol
_atom_site_fract_x
_atom_site_fract_y
_atom_site_fract_z
_atom_site_U_iso_or_equiv
_atom_site_adp_type
_atom_site_occupancy
_atom_site_site_symmetry_order
_atom_site_calc_flag
_atom_site_refinement_flags_posn
_atom_site_refinement_flags_adp
_atom_site_refinement_flags_occupancy
C1 C 0.6558(4) 0.5113(2) 0.8585(2) 0.0438(8) Uani 1 1 d . . .
C2 C 0.6749(4) 0.3929(3) 0.9398(3) 0.0688(13) Uani 1 1 d . . .
H2A H 0.6063 0.4049 0.9572 0.103 Uiso 1 1 calc R U .
H2B H 0.7190 0.3825 0.9821 0.103 Uiso 1 1 calc R U .
H2C H 0.6726 0.3474 0.9079 0.103 Uiso 1 1 calc R U .
C3 C 0.8184(4) 0.4796(3) 0.8931(3) 0.0616(12) Uani 1 1 d . . .
H3 H 0.8734 0.4527 0.9151 0.074 Uiso 1 1 calc R U .
C4 C 0.8249(3) 0.5455(3) 0.8512(2) 0.0588(11) Uani 1 1 d . . .
H4 H 0.8849 0.5731 0.8393 0.071 Uiso 1 1 calc R U .
C5 C 0.6966(3) 0.6333(2) 0.78915(19) 0.0397(7) Uani 1 1 d . . .
C6 C 0.6717(4) 0.7007(3) 0.8279(2) 0.0557(10) Uani 1 1 d . . .
H6 H 0.6719 0.7010 0.8802 0.067 Uiso 1 1 calc R U .
C7 C 0.6462(4) 0.7682(3) 0.7882(3) 0.0672(12) Uani 1 1 d . . .
H7 H 0.6290 0.8138 0.8141 0.081 Uiso 1 1 calc R U .
Au Au 0.5000 0.51276(2) 0.85282(2) 0.04369(8) Uani 1 2 d S T P
N1 N 0.7160(3) 0.4598(2) 0.89737(18) 0.0485(7) Uani 1 1 d . . .
N2 N 0.7251(2) 0.56368(19) 0.82956(17) 0.0417(6) Uani 1 1 d . . .
P P 1.0000 0.29979(9) 1.00946(8) 0.0470(3) Uani 1 2 d S T P
F1 F 1.0000 0.2628(4) 1.0879(3) 0.167(3) Uani 1 2 d S T P
F2 F 1.1192(3) 0.3002(3) 1.0055(3) 0.154(3) Uani 1 1 d . . .
F3 F 1.0000 0.3870(3) 1.0407(3) 0.0901(14) Uani 1 2 d S T P
F4 F 1.0000 0.3361(4) 0.9280(3) 0.130(2) Uani 1 2 d S T P
F5 F 1.0000 0.2135(2) 0.9762(3) 0.0859(13) Uani 1 2 d S T P
N1S N 0.5000 0.1586(6) 0.7500 0.076(2) Uani 1 4 d S T P
C1S C 0.5000 0.2231(7) 0.7500 0.073(3) Uani 1 4 d S T P
C2S C 0.5000 0.3087(9) 0.7500 0.192(12) Uani 1 4 d S T P

loop_
_atom_site_aniso_label
_atom_site_aniso_U_11
_atom_site_aniso_U_22
_atom_site_aniso_U_33
_atom_site_aniso_U_23
_atom_site_aniso_U_13
_atom_site_aniso_U_12
C1 0.046(2) 0.0383(18) 0.047(2) 0.0035(13) 0.0007(15) -0.0006(15)
C2 0.063(3) 0.055(2) 0.088(3) 0.033(2) -0.002(2) -0.002(2)
C3 0.046(2) 0.063(3) 0.076(3) 0.019(2) -0.009(2) 0.0029(19)
C4 0.0377(19) 0.068(3) 0.071(3) 0.015(2) -0.0033(18) -0.0050(19)
C5 0.0404(16) 0.0383(16) 0.0404(16) 0.0034(13) 0.0021(14) -0.0036(13)
C6 0.075(3) 0.051(2) 0.0405(18) -0.0030(17) 0.0059(19) 0.004(2)
C7 0.094(4) 0.043(2) 0.064(2) -0.0100(19) 0.008(2) 0.008(2)
Au 0.03776(12) 0.04139(13) 0.05194(13) 0.00968(8) 0.000 0.000
N1 0.0447(17) 0.0468(16) 0.0541(19) 0.0128(14) -0.0008(13) -0.0004(14)
N2 0.0384(15) 0.0447(16) 0.0421(14) 0.0072(13) 0.0024(12) -0.0017(12)
P 0.0484(8) 0.0477(7) 0.0450(7) 0.0046(6) 0.000 0.000
F1 0.324(11) 0.135(6) 0.041(2) 0.016(3) 0.000 0.000
F2 0.056(2) 0.109(3) 0.296(9) -0.038(4) 0.022(3) -0.008(2)
F3 0.099(3) 0.071(3) 0.101(3) -0.034(3) 0.000 0.000
F4 0.232(8) 0.093(4) 0.067(3) 0.019(3) 0.000 0.000
F5 0.104(3) 0.048(2) 0.106(3) -0.003(2) 0.000 0.000
N1S 0.102(7) 0.069(6) 0.057(5) 0.000 0.000 0.000
C1S 0.112(9) 0.063(6) 0.043(5) 0.000 0.000 0.000
C2S 0.44(4) 0.054(7) 0.082(10) 0.000 0.000 0.000

loop_
_atom_type_symbol
_atom_type_description
_atom_type_scat_dispersion_real
_atom_type_scat_dispersion_imag
_atom_type_scat_source
C C 0.0033 0.0016 'International Tables Vol C Tables 4.2.6.8 and 6.1.1.4'
H H 0.0000 0.0000 'International Tables Vol C Tables 4.2.6.8 and 6.1.1.4'
Au Au -2.0133 8.8022 'International Tables Vol C Tables 4.2.6.8 and 6.1.1.4'
F F 0.0171 0.0103 'International Tables Vol C Tables 4.2.6.8 and 6.1.1.4'
N N 0.0061 0.0033 'International Tables Vol C Tables 4.2.6.8 and 6.1.1.4'
P P 0.1023 0.0942 'International Tables Vol C Tables 4.2.6.8 and 6.1.1.4'

loop_
_geom_angle_atom_site_label_1
_geom_angle_atom_site_label_2
_geom_angle_atom_site_label_3
_geom_angle
_geom_angle_site_symmetry_1
_geom_angle_site_symmetry_3
N1 C1 N2 103.9(4) . .
N1 C1 Au 127.1(3) . .
N2 C1 Au 128.9(3) . .
N1 C2 H2A 109.5 . .
N1 C2 H2B 109.5 . .
H2A C2 H2B 109.5 . .
N1 C2 H2C 109.5 . .
H2A C2 H2C 109.5 . .
H2B C2 H2C 109.5 . .
C4 C3 N1 107.2(4) . .
C4 C3 H3 126.4 . .
N1 C3 H3 126.4 . .
C3 C4 N2 106.4(4) . .
C3 C4 H4 126.8 . .
N2 C4 H4 126.8 . .
C6 C5 C5 120.0(2) . 10_557
C6 C5 N2 119.9(3) . .
C5 C5 N2 120.07(19) 10_557 .
C5 C6 C7 119.4(4) . .
C5 C6 H6 120.3 . .
C7 C6 H6 120.3 . .
C7 C7 C6 120.6(2) 10_557 .
C7 C7 H7 119.7 10_557 .
C6 C7 H7 119.7 . .
C1 Au C1 174.1(2) 11_655 .
C1 N1 C3 111.4(3) . .
C1 N1 C2 123.9(4) . .
C3 N1 C2 124.7(4) . .
C1 N2 C4 111.1(3) . .
C1 N2 C5 124.1(3) . .
C4 N2 C5 124.5(3) . .
F1 P F2 92.5(2) . .
F1 P F2 92.5(2) . 11_755
F2 P F2 174.7(4) . 11_755
F1 P F4 178.8(4) . .
F2 P F4 87.5(2) . .
F2 P F4 87.5(2) 11_755 .
F1 P F5 87.6(3) . .
F2 P F5 89.24(18) . .
F2 P F5 89.24(18) 11_755 .
F4 P F5 91.2(3) . .
F1 P F3 93.8(4) . .
F2 P F3 90.70(18) . .
F2 P F3 90.70(18) 11_755 .
F4 P F3 87.4(3) . .
F5 P F3 178.6(3) . .
N1S C1S C2S 180.0 . .

loop_
_geom_bond_atom_site_label_1
_geom_bond_atom_site_label_2
_geom_bond_distance
_geom_bond_site_symmetry_2
C1 N1 1.359(5) .
C1 N2 1.363(5) .
C1 Au 2.013(5) .
C2 N1 1.466(5) .
C2 H2A 0.9600 .
C2 H2B 0.9600 .
C2 H2C 0.9600 .
C3 C4 1.349(7) .
C3 N1 1.366(6) .
C3 H3 0.9300 .
C4 N2 1.379(5) .
C4 H4 0.9300 .
C5 C6 1.376(5) .
C5 C5 1.392(7) 10_557
C5 N2 1.434(4) .
C6 C7 1.388(6) .
C6 H6 0.9300 .
C7 C7 1.359(9) 10_557
C7 H7 0.9300 .
Au C1 2.013(5) 11_655
P F1 1.530(5) .
P F2 1.540(4) .
P F2 1.540(4) 11_755
P F4 1.576(5) .
P F5 1.584(5) .
P F3 1.585(4) .
N1S C1S 1.098(14) .
C1S C2S 1.456(18) .
